data_1503382
loop_
_publ_author_name
'Vanier, S\'ebastien F'
'Larouche, Guillaume'
'Wurz, Ryan P.'
'Charette, Andr\'e B'

_publ_section_title
;
 Formal synthesis of belactosin A and hormaomycin via a diastereoselective
 intramolecular cyclopropanation of an alpha-nitro diazoester.
;
_journal_issue 4
_journal_name_full 'Organic letters'
_journal_page_first 672
_journal_page_last 675
_journal_paper_doi 10.1021/ol9026528
_journal_volume 12
_journal_year 2010
_chemical_compound_source 'Synthesized by the authors. See text'
_chemical_formula_moiety 'C7 H10 N2 O4'
_chemical_formula_sum 'C7 H10 N2 O4'
_chemical_formula_weight 186.17
_chemical_name_systematic
; 
 ? 
;
_space_group_IT_number 14
_symmetry_cell_setting monoclinic
_symmetry_space_group_name_Hall '-P 2yn'
_symmetry_space_group_name_H-M 'P 1 21/n 1'
_atom_sites_solution_hydrogens geom
_atom_sites_solution_primary direct
_atom_sites_solution_secondary difmap
_audit_creation_method SHELXL-97
_cell_angle_alpha 90
_cell_angle_beta 97.107(2)
_cell_angle_gamma 90
_cell_formula_units_Z 8
_cell_length_a 15.0235(6)
_cell_length_b 7.4290(3)
_cell_length_c 15.0658(5)
_cell_measurement_reflns_used 20871
_cell_measurement_temperature 150
_cell_measurement_theta_max 67.70
_cell_measurement_theta_min 5.92
_cell_volume 1668.57(11)
_computing_cell_refinement 'SAINT V7.34A (Bruker AXS, 2006b)'
_computing_data_collection 'APEX2 v2.1-0 (Bruker AXS, 2006a)'
_computing_data_reduction 'SAINT V7.34A (Bruker AXS, 2006b)'
_computing_molecular_graphics 'SHELXTL v6.12 (Bruker AXS, 2001)'
_computing_publication_material 'UdMX (Maris, 2004)'
_computing_structure_refinement 'SHELXL97 (Sheldrick, 2008)'
_computing_structure_solution 'SHELXS97 (Sheldrick, 2008)'
_diffrn_ambient_temperature 150
_diffrn_detector_area_resol_mean 8.3
_diffrn_measured_fraction_theta_full 0.894
_diffrn_measured_fraction_theta_max 0.895
_diffrn_measurement_device_type 'Bruker Microstar'
_diffrn_measurement_method \w
_diffrn_radiation_monochromator 'Helios optics'
_diffrn_radiation_source 'Rotating Anode'
_diffrn_radiation_type CuK\a
_diffrn_radiation_wavelength 1.54178
_diffrn_reflns_av_R_equivalents 0.043
_diffrn_reflns_av_sigmaI/netI 0.0147
_diffrn_reflns_limit_h_max 17
_diffrn_reflns_limit_h_min -16
_diffrn_reflns_limit_k_max 8
_diffrn_reflns_limit_k_min -8
_diffrn_reflns_limit_l_max 18
_diffrn_reflns_limit_l_min -18
_diffrn_reflns_number 26896
_diffrn_reflns_theta_full 68.05
_diffrn_reflns_theta_max 68.05
_diffrn_reflns_theta_min 3.92
_exptl_absorpt_coefficient_mu 1.054
_exptl_absorpt_correction_T_max 0.9387
_exptl_absorpt_correction_T_min 0.6591
_exptl_absorpt_correction_type multi-scan
_exptl_absorpt_process_details 'Sadabs (Sheldrick, 1996)'
_exptl_crystal_colour Colorless
_exptl_crystal_density_diffrn 1.482
_exptl_crystal_density_method 'not measured'
_exptl_crystal_description BLOCK
_exptl_crystal_F_000 784
_exptl_crystal_size_max 0.18
_exptl_crystal_size_mid 0.13
_exptl_crystal_size_min 0.06
_refine_diff_density_max 0.265
_refine_diff_density_min -0.170
_refine_diff_density_rms 0.040
_refine_ls_extinction_method none
_refine_ls_goodness_of_fit_ref 1.050
_refine_ls_hydrogen_treatment constr
_refine_ls_matrix_type full
_refine_ls_number_parameters 237
_refine_ls_number_reflns 2706
_refine_ls_number_restraints 0
_refine_ls_restrained_S_all 1.050
_refine_ls_R_factor_all 0.0380
_refine_ls_R_factor_gt 0.0374
_refine_ls_shift/su_max 0.001
_refine_ls_shift/su_mean 0.000
_refine_ls_structure_factor_coef Fsqd
_refine_ls_weighting_details 'calc w=1/[\s^2^(Fo^2^)+(0.0549P)^2^+0.6668P] where P=(Fo^2^+2Fc^2^)/3'
_refine_ls_weighting_scheme calc
_refine_ls_wR_factor_gt 0.0994
_refine_ls_wR_factor_ref 0.0999
_reflns_number_gt 2634
_reflns_number_total 2706
_reflns_threshold_expression I>2\s(I)
_cod_data_source_file ol9026528_si_003.cif
_cod_data_source_block cha189
_cod_depositor_comments
;
The following automatic conversions were performed:

'_symmetry_cell_setting' value 'Monoclinic' changed to 'monoclinic'
according to /home/saulius/struct/CIF-dictionaries/cif_core.dic
dictionary named 'cif_core.dic' version 2.4.2 from
2011-04-26.

'_geom_bond_publ_flag' value 'Y' changed to 'y'
according to /home/saulius/struct/CIF-dictionaries/cif_core.dic
dictionary named 'cif_core.dic' version 2.4.2 from 2011-04-26 (28
times).

'_geom_angle_publ_flag' value 'Y' changed to 'y' according
to /home/saulius/struct/CIF-dictionaries/cif_core.dic dictionary
named 'cif_core.dic' version 2.4.2 from 2011-04-26 (44
times).

'_geom_torsion_publ_flag' value 'Y' changed to 'y' according
to /home/saulius/struct/CIF-dictionaries/cif_core.dic dictionary
named 'cif_core.dic' version 2.4.2 from 2011-04-26 (60 times).

Automatic conversion script
Id: cif_fix_values 1715 2011-07-08 13:25:40Z adriana 
;
_cod_original_sg_symbol_H-M P21/n
_cod_database_code 1503382

loop_
_symmetry_equiv_pos_as_xyz
'x, y, z'
'-x+1/2, y+1/2, -z+1/2'
'-x, -y, -z'
'x-1/2, -y-1/2, z-1/2'

loop_
_atom_site_label
_atom_site_type_symbol
_atom_site_fract_x
_atom_site_fract_y
_atom_site_fract_z
_atom_site_U_iso_or_equiv
_atom_site_adp_type
_atom_site_occupancy
_atom_site_symmetry_multiplicity
_atom_site_calc_flag
_atom_site_refinement_flags
O11 O 0.92964(8) 0.96922(13) 0.80655(7) 0.0386(3) Uani 1 1 d .
O12 O 1.08418(9) 0.97910(17) 0.71184(10) 0.0547(4) Uani 1 1 d .
O13 O 1.01173(9) 1.11018(16) 0.59894(8) 0.0496(3) Uani 1 1 d .
O17 O 0.91615(7) 0.33119(12) 0.82015(7) 0.0303(3) Uani 1 1 d .
H17 H 0.9255 0.2198 0.8190 0.045 Uiso 1 1 calc R
N11 N 0.87795(8) 0.69249(15) 0.76849(7) 0.0253(3) Uani 1 1 d .
H11 H 0.8633 0.6786 0.8229 0.030 Uiso 1 1 calc R
N12 N 1.01854(9) 0.99592(16) 0.65650(8) 0.0302(3) Uani 1 1 d .
C11 C 0.91746(10) 0.84630(17) 0.75134(9) 0.0249(3) Uani 1 1 d .
C12 C 0.94566(10) 0.86336(17) 0.65974(9) 0.0252(3) Uani 1 1 d .
C13 C 0.87981(11) 0.8375(2) 0.57739(9) 0.0333(4) Uani 1 1 d .
H13A H 0.8172 0.8075 0.5857 0.040 Uiso 1 1 calc R
H13B H 0.8863 0.9147 0.5250 0.040 Uiso 1 1 calc R
C14 C 0.94986(10) 0.69773(19) 0.60199(9) 0.0293(3) Uani 1 1 d .
H14 H 1.0001 0.6947 0.5642 0.035 Uiso 1 1 calc R
C15 C 0.92966(11) 0.52228(19) 0.64520(9) 0.0298(3) Uani 1 1 d .
H15A H 0.9848 0.4768 0.6809 0.036 Uiso 1 1 calc R
H15B H 0.9105 0.4325 0.5981 0.036 Uiso 1 1 calc R
C16 C 0.85633(10) 0.54338(18) 0.70563(9) 0.0273(3) Uani 1 1 d .
H16 H 0.7993 0.5739 0.6671 0.033 Uiso 1 1 calc R
C17 C 0.84028(11) 0.37471(19) 0.75776(10) 0.0321(4) Uani 1 1 d .
H17A H 0.7875 0.3928 0.7901 0.039 Uiso 1 1 calc R
H17B H 0.8270 0.2731 0.7157 0.039 Uiso 1 1 calc R
O21 O 0.68817(8) 1.19622(13) 0.56242(7) 0.0351(3) Uani 1 1 d .
O22 O 0.84233(8) 1.24226(14) 0.47466(7) 0.0364(3) Uani 1 1 d .
O23 O 0.78134(9) 1.37572(16) 0.35523(7) 0.0464(3) Uani 1 1 d .
O27 O 0.69091(8) 0.57007(14) 0.52590(7) 0.0393(3) Uani 1 1 d .
H27 H 0.6892 0.4630 0.5436 0.059 Uiso 1 1 calc R
N21 N 0.63536(8) 0.93202(16) 0.50384(8) 0.0284(3) Uani 1 1 d .
H21 H 0.6176 0.9052 0.5557 0.034 Uiso 1 1 calc R
N22 N 0.78110(9) 1.26377(15) 0.41436(7) 0.0273(3) Uani 1 1 d .
C21 C 0.67632(10) 1.08989(17) 0.49867(9) 0.0251(3) Uani 1 1 d .
C22 C 0.70543(10) 1.13592(18) 0.41014(9) 0.0255(3) Uani 1 1 d .
C23 C 0.63836(12) 1.1341(2) 0.32753(10) 0.0379(4) Uani 1 1 d .
H23A H 0.5757 1.1011 0.3344 0.046 Uiso 1 1 calc R
H23B H 0.6446 1.2266 0.2814 0.046 Uiso 1 1 calc R
C24 C 0.70700(11) 0.9902(2) 0.33982(9) 0.0317(3) Uani 1 1 d .
H24 H 0.7564 1.0009 0.3013 0.038 Uiso 1 1 calc R
C25 C 0.68845(11) 0.8025(2) 0.36959(10) 0.0336(4) Uani 1 1 d .
H25A H 0.7445 0.7499 0.4004 0.040 Uiso 1 1 calc R
H25B H 0.6690 0.7275 0.3164 0.040 Uiso 1 1 calc R
C26 C 0.61657(11) 0.79743(19) 0.43226(10) 0.0312(3) Uani 1 1 d .
H26 H 0.5576 0.8274 0.3970 0.037 Uiso 1 1 calc R
C27 C 0.60883(12) 0.6139(2) 0.47452(10) 0.0361(4) Uani 1 1 d .
H27A H 0.5601 0.6152 0.5132 0.043 Uiso 1 1 calc R
H27B H 0.5940 0.5222 0.4273 0.043 Uiso 1 1 calc R

loop_
_atom_site_aniso_label
_atom_site_aniso_U_11
_atom_site_aniso_U_22
_atom_site_aniso_U_33
_atom_site_aniso_U_23
_atom_site_aniso_U_13
_atom_site_aniso_U_12
O11 0.0615(8) 0.0229(5) 0.0316(5) -0.0038(4) 0.0064(5) 0.0015(5)
O12 0.0379(9) 0.0482(7) 0.0725(9) 0.0189(6) -0.0153(7) -0.0140(5)
O13 0.0591(9) 0.0417(7) 0.0477(7) 0.0187(5) 0.0054(6) -0.0126(6)
O17 0.0352(7) 0.0224(5) 0.0331(5) 0.0017(4) 0.0036(5) 0.0012(4)
N11 0.0309(7) 0.0239(6) 0.0221(5) 0.0013(4) 0.0077(5) 0.0008(5)
N12 0.0309(8) 0.0268(6) 0.0333(6) 0.0028(5) 0.0059(6) -0.0007(5)
C11 0.0280(9) 0.0219(6) 0.0245(6) 0.0014(5) 0.0024(6) 0.0057(5)
C12 0.0252(9) 0.0250(7) 0.0255(7) 0.0041(5) 0.0034(6) -0.0002(5)
C13 0.0327(10) 0.0404(8) 0.0260(7) 0.0074(6) 0.0006(7) -0.0029(6)
C14 0.0307(9) 0.0347(8) 0.0233(6) -0.0029(5) 0.0059(6) -0.0024(6)
C15 0.0350(9) 0.0271(7) 0.0275(7) -0.0061(5) 0.0043(7) -0.0009(6)
C16 0.0278(9) 0.0265(7) 0.0267(7) -0.0008(5) 0.0004(6) -0.0021(5)
C17 0.0292(10) 0.0274(7) 0.0393(8) 0.0014(6) 0.0021(7) -0.0058(6)
O21 0.0526(8) 0.0256(5) 0.0300(5) -0.0048(4) 0.0170(5) -0.0060(4)
O22 0.0332(7) 0.0389(6) 0.0354(6) 0.0036(5) -0.0021(5) -0.0073(5)
O23 0.0621(9) 0.0423(6) 0.0346(6) 0.0141(5) 0.0056(6) -0.0149(6)
O27 0.0460(8) 0.0289(5) 0.0407(6) 0.0054(4) -0.0039(6) -0.0091(5)
N21 0.0325(8) 0.0280(6) 0.0259(6) -0.0002(4) 0.0085(5) -0.0045(5)
N22 0.0332(8) 0.0257(6) 0.0237(6) 0.0008(5) 0.0065(6) -0.0022(5)
C21 0.0263(8) 0.0233(6) 0.0262(7) 0.0006(5) 0.0053(6) 0.0026(5)
C22 0.0268(9) 0.0255(7) 0.0242(7) 0.0015(5) 0.0034(6) -0.0015(5)
C23 0.0367(10) 0.0439(9) 0.0309(8) 0.0097(6) -0.0050(7) -0.0061(7)
C24 0.0374(10) 0.0362(8) 0.0215(6) -0.0041(6) 0.0034(6) -0.0079(6)
C25 0.0422(10) 0.0313(8) 0.0276(7) -0.0073(6) 0.0056(7) -0.0071(6)
C26 0.0316(9) 0.0321(8) 0.0290(7) -0.0021(6) -0.0002(7) -0.0078(6)
C27 0.0403(11) 0.0312(8) 0.0361(8) -0.0041(6) 0.0024(8) -0.0131(6)

loop_
_atom_type_symbol
_atom_type_description
_atom_type_scat_dispersion_real
_atom_type_scat_dispersion_imag
_atom_type_scat_source
C C 0.0181 0.0091 'International Tables Vol C Tables 4.2.6.8 and 6.1.1.4'
H H 0.0000 0.0000 'International Tables Vol C Tables 4.2.6.8 and 6.1.1.4'
N N 0.0311 0.0180 'International Tables Vol C Tables 4.2.6.8 and 6.1.1.4'
O O 0.0492 0.0322 'International Tables Vol C Tables 4.2.6.8 and 6.1.1.4'

loop_
_geom_angle_atom_site_label_1
_geom_angle_atom_site_label_2
_geom_angle_atom_site_label_3
_geom_angle
_geom_angle_publ_flag
C17 O17 H17 109.5 ?
C11 N11 C16 126.34(11) y
C11 N11 H11 116.8 ?
C16 N11 H11 116.8 ?
O13 N12 O12 123.59(13) y
O13 N12 C12 119.63(13) y
O12 N12 C12 116.74(12) y
O11 C11 N11 122.58(12) y
O11 C11 C12 121.55(12) y
N11 C11 C12 115.87(11) y
N12 C12 C11 112.45(12) y
N12 C12 C13 118.26(11) y
C11 C12 C13 121.20(12) y
N12 C12 C14 116.05(11) y
C11 C12 C14 119.84(11) y
C13 C12 C14 59.36(10) y
C14 C13 C12 60.73(9) y
C14 C13 H13A 117.7 ?
C12 C13 H13A 117.7 ?
C14 C13 H13B 117.7 ?
C12 C13 H13B 117.7 ?
H13A C13 H13B 114.8 ?
C13 C14 C15 122.43(13) y
C13 C14 C12 59.91(10) y
C15 C14 C12 115.51(10) y
C13 C14 H14 115.7 ?
C15 C14 H14 115.7 ?
C12 C14 H14 115.7 ?
C14 C15 C16 111.68(11) y
C14 C15 H15A 109.3 ?
C16 C15 H15A 109.3 ?
C14 C15 H15B 109.3 ?
C16 C15 H15B 109.3 ?
H15A C15 H15B 107.9 ?
N11 C16 C17 109.07(11) y
N11 C16 C15 110.19(11) y
C17 C16 C15 113.50(12) y
N11 C16 H16 108 ?
C17 C16 H16 108 ?
C15 C16 H16 108 ?
O17 C17 C16 111.40(12) y
O17 C17 H17A 109.3 ?
C16 C17 H17A 109.3 ?
O17 C17 H17B 109.3 ?
C16 C17 H17B 109.3 ?
H17A C17 H17B 108 ?
C27 O27 H27 109.5 ?
C21 N21 C26 127.13(11) y
C21 N21 H21 116.4 ?
C26 N21 H21 116.4 ?
O23 N22 O22 124.26(13) y
O23 N22 C22 118.64(13) y
O22 N22 C22 116.94(11) y
O21 C21 N21 122.64(12) y
O21 C21 C22 121.08(12) y
N21 C21 C22 116.26(12) y
N22 C22 C21 114.69(11) y
N22 C22 C23 118.39(11) y
C21 C22 C23 119.84(12) y
N22 C22 C24 114.24(11) y
C21 C22 C24 119.46(11) y
C23 C22 C24 58.76(10) y
C24 C23 C22 61.13(10) y
C24 C23 H23A 117.7 ?
C22 C23 H23A 117.7 ?
C24 C23 H23B 117.7 ?
C22 C23 H23B 117.7 ?
H23A C23 H23B 114.8 ?
C23 C24 C25 123.76(14) y
C23 C24 C22 60.1(1) y
C25 C24 C22 115.76(11) y
C23 C24 H24 115.2 ?
C25 C24 H24 115.2 ?
C22 C24 H24 115.2 ?
C24 C25 C26 112.38(12) y
C24 C25 H25A 109.1 ?
C26 C25 H25A 109.1 ?
C24 C25 H25B 109.1 ?
C26 C25 H25B 109.1 ?
H25A C25 H25B 107.9 ?
N21 C26 C27 108.72(11) y
N21 C26 C25 110.58(12) y
C27 C26 C25 112.37(13) y
N21 C26 H26 108.4 ?
C27 C26 H26 108.4 ?
C25 C26 H26 108.4 ?
O27 C27 C26 109.33(12) y
O27 C27 H27A 109.8 ?
C26 C27 H27A 109.8 ?
O27 C27 H27B 109.8 ?
C26 C27 H27B 109.8 ?
H27A C27 H27B 108.3 ?

loop_
_geom_bond_atom_site_label_1
_geom_bond_atom_site_label_2
_geom_bond_distance
_geom_bond_publ_flag
O11 C11 1.2336(17) y
O12 N12 1.2165(18) y
O13 N12 1.2088(16) y
O17 C17 1.4220(19) y
O17 H17 0.84 ?
N11 C11 1.3277(18) y
N11 C16 1.4674(17) y
N11 H11 0.88 ?
N12 C12 1.4778(18) y
C11 C12 1.4982(17) y
C12 C13 1.500(2) y
C12 C14 1.5128(18) y
C13 C14 1.492(2) y
C13 H13a 0.99 ?
C13 H13b 0.99 ?
C14 C15 1.5047(19) y
C14 H14 1 ?
C15 C16 1.5216(19) y
C15 H15a 0.99 ?
C15 H15b 0.99 ?
C16 C17 1.5140(19) y
C16 H16 1 ?
C17 H17a 0.99 ?
C17 H17b 0.99 ?
O21 C21 1.2393(17) y
O22 N22 1.2208(16) y
O23 N22 1.2190(15) y
O27 C27 1.411(2) y
O27 H27 0.84 ?
N21 C21 1.3312(18) y
N21 C26 1.4721(18) y
N21 H21 0.88 ?
N22 C22 1.4766(18) y
C21 C22 1.4938(18) y
C22 C23 1.501(2) y
C22 C24 1.5167(18) y
C23 C24 1.481(2) y
C23 H23a 0.99 ?
C23 H23b 0.99 ?
C24 C25 1.502(2) y
C24 H24 1 ?
C25 C26 1.520(2) y
C25 H25a 0.99 ?
C25 H25b 0.99 ?
C26 C27 1.515(2) y
C26 H26 1 ?
C27 H27a 0.99 ?
C27 H27b 0.99 ?

loop_
_geom_hbond_atom_site_label_D
_geom_hbond_atom_site_label_H
_geom_hbond_atom_site_label_A
_geom_hbond_distance_DH
_geom_hbond_distance_HA
_geom_hbond_distance_DA
_geom_hbond_angle_DHA
_geom_hbond_site_symmetry_A
O17 H17 O11 0.84 1.87 2.7064(14) 171.5 1_545
N11 H11 O21 0.88 1.98 2.8466(14) 166.6 2_646
O27 H27 O21 0.84 2 2.8326(14) 169.4 1_545
N21 H21 O17 0.88 2.07 2.9495(15) 176 2_656

loop_
_geom_torsion_atom_site_label_1
_geom_torsion_atom_site_label_2
_geom_torsion_atom_site_label_3
_geom_torsion_atom_site_label_4
_geom_torsion
_geom_torsion_publ_flag
C16 N11 C11 O11 176.47(13) y
C16 N11 C11 C12 -2.8(2) y
O13 N12 C12 C11 -130.62(14) y
O12 N12 C12 C11 51.47(17) y
O13 N12 C12 C13 18.54(19) y
O12 N12 C12 C13 -159.38(14) y
O13 N12 C12 C14 86.13(16) y
O12 N12 C12 C14 -91.79(16) y
O11 C11 C12 N12 23.99(19) y
N11 C11 C12 N12 -156.77(12) y
O11 C11 C12 C13 -124.14(16) y
N11 C11 C12 C13 55.10(18) y
O11 C11 C12 C14 165.71(14) y
N11 C11 C12 C14 -15.1(2) y
N12 C12 C13 C14 105.13(13) y
C11 C12 C13 C14 -108.51(14) y
C12 C13 C14 C15 102.80(14) y
N12 C12 C14 C13 -108.85(13) y
C11 C12 C14 C13 110.75(15) y
N12 C12 C14 C15 136.93(14) y
C11 C12 C14 C15 -3.5(2) y
C13 C12 C14 C15 -114.22(15) y
C13 C14 C15 C16 -32.45(19) y
C12 C14 C15 C16 36.76(18) y
C11 N11 C16 C17 161.86(14) y
C11 N11 C16 C15 36.64(19) y
C14 C15 C16 N11 -51.53(16) y
C14 C15 C16 C17 -174.18(12) y
N11 C16 C17 O17 -57.75(15) y
C15 C16 C17 O17 65.52(15) y
C26 N21 C21 O21 178.96(14) y
C26 N21 C21 C22 0.7(2) y
O23 N22 C22 C21 -142.91(13) y
O22 N22 C22 C21 41.49(16) y
O23 N22 C22 C23 7.65(18) y
O22 N22 C22 C23 -167.94(12) y
O23 N22 C22 C24 73.88(16) y
O22 N22 C22 C24 -101.71(14) y
O21 C21 C22 N22 26.74(19) y
N21 C21 C22 N22 -154.97(12) y
O21 C21 C22 C23 -123.36(16) y
N21 C21 C22 C23 54.92(18) y
O21 C21 C22 C24 167.89(14) y
N21 C21 C22 C24 -13.8(2) y
N22 C22 C23 C24 102.60(13) y
C21 C22 C23 C24 -108.38(14) y
C22 C23 C24 C25 102.64(15) y
N22 C22 C24 C23 -109.68(13) y
C21 C22 C24 C23 109.01(15) y
N22 C22 C24 C25 134.58(14) y
C21 C22 C24 C25 -6.7(2) y
C23 C22 C24 C25 -115.74(16) y
C23 C24 C25 C26 -31.8(2) y
C22 C24 C25 C26 38.11(19) y
C21 N21 C26 C27 154.87(15) y
C21 N21 C26 C25 31.1(2) y
C24 C25 C26 N21 -48.66(17) y
C24 C25 C26 C27 -170.35(13) y
N21 C26 C27 O27 -61.47(16) y
C25 C26 C27 O27 61.28(16) y
